data_7703662
loop_
_publ_author_name
'Devaine-Pressing, Katalin'
'Oldenburg, Fabio J.'
'Menzel, Jan P.'
'Springer, Maximilian'
'Dawe, Louise N.'
'Kozak, Christopher M.'

_publ_section_title
;
 Lithium, sodium, potassium and calcium amine-bis(phenolate) complexes in
 the ring-opening polymerization of rac-lactide.
;
_journal_issue 5
_journal_name_full 'Dalton transactions (Cambridge, England : 2003)'
_journal_page_first 1531
_journal_page_last 1544
_journal_paper_doi 10.1039/c9dt04561a
_journal_volume 49
_journal_year 2020
_chemical_formula_moiety 'C30 H39 Li N2 O4, C7 H8'
_chemical_formula_sum 'C37 H47 Li N2 O4'
_chemical_formula_weight 590.71
_chemical_properties_physical ', Moisture-sensitive'
_space_group_IT_number 14
_space_group_name_Hall '-P 2ybc'
_space_group_name_H-M_alt 'P 1 21/c 1'
_symmetry_cell_setting monoclinic
_symmetry_Int_Tables_number 14
_symmetry_space_group_name_Hall '-P 2ybc'
_symmetry_space_group_name_H-M 'P 1 21/c 1'
_atom_sites_solution_hydrogens geom
_atom_sites_solution_primary direct
_atom_sites_solution_secondary difmap
_audit_creation_method SHELXL-97
_audit_update_record
;
2017-02-27 deposited with the CCDC.	2020-01-07 downloaded from the CCDC.
;
_cell_angle_alpha 90.00
_cell_angle_beta 127.700(9)
_cell_angle_gamma 90.00
_cell_formula_units_Z 4
_cell_length_a 17.399(7)
_cell_length_b 12.202(5)
_cell_length_c 19.503(10)
_cell_measurement_reflns_used 2358
_cell_measurement_temperature 123(2)
_cell_measurement_theta_max 27.7
_cell_measurement_theta_min 3.0
_cell_volume 3276(3)
_computing_cell_refinement 'CrystalClear-SM Expert 2.0 r4 (Rigaku, 2009)'
_computing_data_collection 'CrystalClear-SM Expert 2.0 r4 (Rigaku, 2009)'
_computing_data_reduction 'CrystalClear-SM Expert 2.0 r4 (Rigaku, 2009)'
_computing_molecular_graphics 'Olex2 v1.2-alpha ()'
_computing_publication_material 'Olex2 v1.2-alpha ()'
_computing_structure_refinement 'SHELXL-97 (Acta Cryst.2008, A64, 112-122)'
_computing_structure_solution 'SHELXS-97 (Acta Cryst.2008, A64, 112-122)'
_diffrn_ambient_temperature 123(2)
_diffrn_detector_area_resol_mean 14.63
_diffrn_measured_fraction_theta_full 0.943
_diffrn_measured_fraction_theta_max 0.943
_diffrn_measurement_device_type 'Rigaku Saturn'
_diffrn_measurement_method \w
_diffrn_radiation_monochromator 'graphite - Rigaku SHINE'
_diffrn_radiation_source 'fine-focus sealed tube'
_diffrn_radiation_type MoK\a
_diffrn_radiation_wavelength 0.71075
_diffrn_reflns_av_R_equivalents 0.0904
_diffrn_reflns_av_sigmaI/netI 0.1426
_diffrn_reflns_limit_h_max 19
_diffrn_reflns_limit_h_min -19
_diffrn_reflns_limit_k_max 13
_diffrn_reflns_limit_k_min -13
_diffrn_reflns_limit_l_max 21
_diffrn_reflns_limit_l_min -21
_diffrn_reflns_number 8557
_diffrn_reflns_theta_full 23.49
_diffrn_reflns_theta_max 23.49
_diffrn_reflns_theta_min 3.12
_exptl_absorpt_coefficient_mu 0.076
_exptl_absorpt_correction_T_max 1.000
_exptl_absorpt_correction_T_min 0.681
_exptl_absorpt_correction_type multi-scan
_exptl_absorpt_process_details FS-PROCESS
_exptl_crystal_colour Colorless
_exptl_crystal_density_diffrn 1.198
_exptl_crystal_density_method 'not measured'
_exptl_crystal_description Prism
_exptl_crystal_F_000 1272
_exptl_crystal_recrystallization_method 'Re-crystallisation from solvent: Toluene, pentane'
_exptl_crystal_size_max 0.20
_exptl_crystal_size_mid 0.20
_exptl_crystal_size_min 0.20
_refine_diff_density_max 0.381
_refine_diff_density_min -0.260
_refine_diff_density_rms 0.059
_refine_ls_extinction_method none
_refine_ls_goodness_of_fit_ref 1.082
_refine_ls_hydrogen_treatment mixed
_refine_ls_matrix_type full
_refine_ls_number_parameters 410
_refine_ls_number_reflns 4562
_refine_ls_number_restraints 0
_refine_ls_restrained_S_all 1.082
_refine_ls_R_factor_all 0.2006
_refine_ls_R_factor_gt 0.1163
_refine_ls_shift/su_max 0.000
_refine_ls_shift/su_mean 0.000
_refine_ls_structure_factor_coef Fsqd
_refine_ls_weighting_details 'calc w=1/[\s^2^(Fo^2^)+(0.0359P)^2^+10.3170P] where P=(Fo^2^+2Fc^2^)/3'
_refine_ls_weighting_scheme calc
_refine_ls_wR_factor_gt 0.1988
_refine_ls_wR_factor_ref 0.2396
_reflns_number_gt 2424
_reflns_number_total 4562
_reflns_threshold_expression >2sigma(I)
_cod_data_source_file c9dt04561a2.cif
_cod_data_source_block 4
_cod_depositor_comments
;
The following automatic conversions were performed:

data item '_exptl_absorpt_correction_type' value 'Multi-scan' was
changed to 'multi-scan' in accordance with the
/home/data/users/saulius/crontab/automatic-downloads/current/RSC/lib/dictionaries/cif_core.dic
dictionary named 'cif_core.dic' version 2.4.2 last updated on
2011-04-26.

Automatic conversion script
Id: cif_fix_values 7556 2019-12-06 15:28:31Z antanas 
;
_cod_original_sg_symbol_H-M 'P 21/c'
_cod_database_code 7703662

loop_
_symmetry_equiv_pos_as_xyz
'x, y, z'
'-x, y+1/2, -z+1/2'
'-x, -y, -z'
'x, -y-1/2, z-1/2'

loop_
_atom_site_label
_atom_site_type_symbol
_atom_site_fract_x
_atom_site_fract_y
_atom_site_fract_z
_atom_site_U_iso_or_equiv
_atom_site_adp_type
_atom_site_occupancy
_atom_site_symmetry_multiplicity
_atom_site_calc_flag
_atom_site_refinement_flags
_atom_site_disorder_assembly
_atom_site_disorder_group
O1 O -0.9058(3) 0.6368(3) -0.9763(3) 0.0399(11) Uani 1 1 d . . .
O3 O -0.5644(3) 0.7761(4) -0.9139(3) 0.0459(12) Uani 1 1 d . . .
O2 O -0.9488(3) 0.4138(4) -0.8794(3) 0.0397(12) Uani 1 1 d . . .
O4 O -0.7032(3) 0.0731(4) -0.6713(3) 0.0570(14) Uani 1 1 d . . .
N1 N -0.7828(4) 0.4364(4) -0.8908(3) 0.0338(13) Uani 1 1 d . . .
C20 C -0.8234(4) 0.2841(5) -0.8361(4) 0.0368(17) Uani 1 1 d . . .
C19 C -0.8203(5) 0.3247(5) -0.9069(4) 0.0374(17) Uani 1 1 d . . .
H19A H -0.7793 0.2765 -0.9116 0.045 Uiso 1 1 calc R . .
H19B H -0.8852 0.3225 -0.9616 0.045 Uiso 1 1 calc R . .
C22 C -0.7672(5) 0.1586(5) -0.7213(4) 0.0402(17) Uani 1 1 d . . .
N2 N -0.7659(4) 0.5708(5) -0.7686(3) 0.0439(15) Uani 1 1 d . . .
C14 C -0.6872(5) 0.5098(5) -0.7398(4) 0.0354(16) Uani 1 1 d . . .
C4 C -0.7962(4) 0.7850(5) -0.9500(4) 0.0321(15) Uani 1 1 d . . .
C24 C -0.8896(5) 0.2912(5) -0.7562(4) 0.0382(17) Uani 1 1 d . . .
C3 C -0.8217(5) 0.6709(6) -0.9609(4) 0.0371(17) Uani 1 1 d . . .
C13 C -0.6853(4) 0.4489(6) -0.8059(4) 0.0418(18) Uani 1 1 d . . .
H13A H -0.6433 0.4876 -0.8146 0.050 Uiso 1 1 calc R . .
H13B H -0.6577 0.3767 -0.7833 0.050 Uiso 1 1 calc R . .
C5 C -0.7091(5) 0.8103(5) -0.9359(4) 0.0401(17) Uani 1 1 d . . .
H5 H -0.6913 0.8836 -0.9295 0.048 Uiso 1 1 calc R . .
C1 C -0.7843(5) 0.4739(5) -0.9640(4) 0.0399(17) Uani 1 1 d . . .
H1A H -0.8484 0.4617 -1.0181 0.048 Uiso 1 1 calc R . .
H1B H -0.7382 0.4312 -0.9653 0.048 Uiso 1 1 calc R . .
C7 C -0.6720(4) 0.6251(6) -0.9399(4) 0.0360(16) Uani 1 1 d . . .
H7 H -0.6307 0.5724 -0.9356 0.043 Uiso 1 1 calc R . .
C21 C -0.7635(4) 0.1991(5) -0.7843(4) 0.0390(17) Uani 1 1 d . . .
H21 H -0.7203 0.1693 -0.7923 0.047 Uiso 1 1 calc R . .
C2 C -0.7588(5) 0.5943(5) -0.9555(4) 0.0344(16) Uani 1 1 d . . .
C27 C -0.9563(5) 0.3404(6) -0.7377(4) 0.0419(18) Uani 1 1 d . . .
C28 C -1.0626(5) 0.3141(6) -0.8129(4) 0.054(2) Uani 1 1 d . . .
H28A H -1.0815 0.3537 -0.8636 0.080 Uiso 1 1 calc R . .
H28B H -1.1033 0.3352 -0.7975 0.080 Uiso 1 1 calc R . .
H28C H -1.0693 0.2369 -0.8247 0.080 Uiso 1 1 calc R . .
C23 C -0.8275(5) 0.2045(5) -0.7071(4) 0.0421(18) Uani 1 1 d . . .
H23 H -0.8273 0.1767 -0.6625 0.050 Uiso 1 1 calc R . .
C6 C -0.6489(5) 0.7335(6) -0.9310(4) 0.0408(17) Uani 1 1 d . . .
C12 C -0.4959(5) 0.6992(6) -0.9010(5) 0.053(2) Uani 1 1 d . . .
H12A H -0.4774 0.6508 -0.8543 0.079 Uiso 1 1 calc R . .
H12B H -0.4395 0.7371 -0.8869 0.079 Uiso 1 1 calc R . .
H12C H -0.5242 0.6573 -0.9530 0.079 Uiso 1 1 calc R . .
C25 C -0.8887(4) 0.3312(5) -0.8238(4) 0.0373(17) Uani 1 1 d . . .
C18 C -0.7647(5) 0.6316(6) -0.7111(5) 0.0494(19) Uani 1 1 d . . .
H18 H -0.8187 0.6748 -0.7310 0.059 Uiso 1 1 calc R . .
C10 C -0.9588(5) 0.8739(5) -1.0385(4) 0.053(2) Uani 1 1 d . . .
H10A H -0.9528 0.8860 -1.0837 0.079 Uiso 1 1 calc R . .
H10B H -0.9974 0.9313 -1.0397 0.079 Uiso 1 1 calc R . .
H10C H -0.9897 0.8045 -1.0474 0.079 Uiso 1 1 calc R . .
C9 C -0.8652(5) 0.8516(6) -0.8782(5) 0.058(2) Uani 1 1 d . . .
H9A H -0.8939 0.7808 -0.8863 0.087 Uiso 1 1 calc R . .
H9B H -0.9047 0.9068 -0.8784 0.087 Uiso 1 1 calc R . .
H9C H -0.8012 0.8531 -0.8237 0.087 Uiso 1 1 calc R . .
C8 C -0.8588(5) 0.8738(5) -0.9514(4) 0.0436(18) Uani 1 1 d . . .
C15 C -0.6073(5) 0.5097(6) -0.6523(5) 0.058(2) Uani 1 1 d . . .
H15 H -0.5529 0.4675 -0.6328 0.070 Uiso 1 1 calc R . .
C11 C -0.8161(5) 0.9876(5) -0.9382(5) 0.061(2) Uani 1 1 d . . .
H11A H -0.7522 0.9903 -0.8837 0.091 Uiso 1 1 calc R . .
H11B H -0.8569 1.0408 -0.9385 0.091 Uiso 1 1 calc R . .
H11C H -0.8122 1.0035 -0.9843 0.091 Uiso 1 1 calc R . .
C16 C -0.6098(6) 0.5730(7) -0.5947(5) 0.075(3) Uani 1 1 d . . .
H16 H -0.5574 0.5734 -0.5360 0.090 Uiso 1 1 calc R . .
C30 C -0.9359(5) 0.2910(7) -0.6558(5) 0.061(2) Uani 1 1 d . . .
H30A H -0.9474 0.2134 -0.6634 0.092 Uiso 1 1 calc R . .
H30B H -0.9781 0.3241 -0.6455 0.092 Uiso 1 1 calc R . .
H30C H -0.8695 0.3045 -0.6071 0.092 Uiso 1 1 calc R . .
C29 C -0.9417(6) 0.4630(6) -0.7234(5) 0.063(2) Uani 1 1 d . . .
H29A H -0.8756 0.4780 -0.6748 0.095 Uiso 1 1 calc R . .
H29B H -0.9844 0.4915 -0.7120 0.095 Uiso 1 1 calc R . .
H29C H -0.9560 0.4974 -0.7743 0.095 Uiso 1 1 calc R . .
C17 C -0.6890(6) 0.6340(6) -0.6250(5) 0.060(2) Uani 1 1 d . . .
H17 H -0.6920 0.6773 -0.5874 0.072 Uiso 1 1 calc R . .
C26 C -0.7278(6) 0.0020(7) -0.6319(6) 0.076(3) Uani 1 1 d . . .
H26A H -0.7162 0.0370 -0.5823 0.114 Uiso 1 1 calc R . .
H26B H -0.6889 -0.0632 -0.6139 0.114 Uiso 1 1 calc R . .
H26C H -0.7953 -0.0171 -0.6724 0.114 Uiso 1 1 calc R . .
Li1 Li -0.8788(7) 0.5318(9) -0.8899(7) 0.040(3) Uani 1 1 d . . .
C37 C -0.4761(6) 0.7158(8) -0.6833(6) 0.072(3) Uani 1 1 d . . .
H37 H -0.5081 0.7146 -0.7427 0.087 Uiso 1 1 calc R . .
C33 C -0.4404(7) 0.8011(9) -0.5586(6) 0.077(3) Uani 1 1 d . . .
H33 H -0.4466 0.8591 -0.5314 0.093 Uiso 1 1 calc R . .
C32 C -0.4940(6) 0.8009(7) -0.6501(6) 0.072(3) Uani 1 1 d . . .
C35 C -0.3641(6) 0.6334(10) -0.5467(7) 0.088(3) Uani 1 1 d . . .
H35 H -0.3200 0.5780 -0.5124 0.106 Uiso 1 1 calc R . .
C34 C -0.3802(7) 0.7165(11) -0.5111(7) 0.100(4) Uani 1 1 d . . .
H34 H -0.3487 0.7155 -0.4517 0.120 Uiso 1 1 calc R . .
C36 C -0.4150(7) 0.6331(9) -0.6355(7) 0.091(3) Uani 1 1 d . . .
H36 H -0.4069 0.5759 -0.6621 0.110 Uiso 1 1 calc R . .
C31 C -0.5591(7) 0.8893(9) -0.7007(7) 0.116(4) Uani 1 1 d . . .
H31A H -0.5274 0.9408 -0.7131 0.173 Uiso 1 1 calc R . .
H31B H -0.5775 0.9253 -0.6689 0.173 Uiso 1 1 calc R . .
H31C H -0.6161 0.8611 -0.7540 0.173 Uiso 1 1 calc R . .
H2 H -1.010(6) 0.387(7) -0.937(6) 0.10(3) Uiso 1 1 d . . .

loop_
_atom_site_aniso_label
_atom_site_aniso_U_11
_atom_site_aniso_U_22
_atom_site_aniso_U_33
_atom_site_aniso_U_23
_atom_site_aniso_U_13
_atom_site_aniso_U_12
O1 0.030(3) 0.042(3) 0.048(3) -0.003(2) 0.023(2) -0.003(2)
O3 0.032(3) 0.050(3) 0.055(3) 0.006(2) 0.027(2) 0.004(2)
O2 0.035(3) 0.038(3) 0.040(3) 0.003(2) 0.021(3) 0.005(2)
O4 0.054(3) 0.054(3) 0.074(4) 0.023(3) 0.045(3) 0.010(3)
N1 0.032(3) 0.038(3) 0.032(3) 0.003(3) 0.020(3) 0.000(3)
C20 0.032(4) 0.040(4) 0.035(4) 0.002(3) 0.019(3) -0.004(3)
C19 0.037(4) 0.039(4) 0.041(4) -0.001(3) 0.026(4) -0.002(3)
C22 0.034(4) 0.035(4) 0.049(5) 0.004(4) 0.025(4) 0.001(3)
N2 0.041(4) 0.049(4) 0.043(4) -0.008(3) 0.026(3) -0.007(3)
C14 0.032(4) 0.031(4) 0.036(4) -0.004(3) 0.017(4) -0.015(3)
C4 0.035(4) 0.026(4) 0.035(4) 0.000(3) 0.021(3) 0.000(3)
C24 0.037(4) 0.037(4) 0.045(4) -0.008(3) 0.027(4) -0.010(3)
C3 0.036(4) 0.051(5) 0.027(4) 0.008(3) 0.020(3) 0.008(4)
C13 0.033(4) 0.050(5) 0.047(4) 0.011(4) 0.027(4) 0.002(3)
C5 0.040(4) 0.036(4) 0.040(4) 0.002(3) 0.023(4) -0.007(3)
C1 0.026(4) 0.049(5) 0.038(4) 0.000(3) 0.016(3) 0.000(3)
C7 0.033(4) 0.046(5) 0.035(4) 0.003(3) 0.023(3) 0.008(3)
C21 0.031(4) 0.045(4) 0.048(4) -0.001(4) 0.028(4) -0.004(3)
C2 0.033(4) 0.046(4) 0.022(4) 0.002(3) 0.016(3) 0.001(3)
C27 0.042(4) 0.047(5) 0.046(4) -0.003(4) 0.032(4) -0.003(4)
C28 0.041(4) 0.065(5) 0.061(5) 0.004(4) 0.035(4) 0.000(4)
C23 0.039(4) 0.045(4) 0.042(4) 0.005(4) 0.025(4) 0.000(4)
C6 0.035(4) 0.049(5) 0.040(4) 0.007(4) 0.023(4) 0.005(4)
C12 0.042(4) 0.065(5) 0.064(5) -0.006(4) 0.038(4) -0.001(4)
C25 0.031(4) 0.039(4) 0.041(4) -0.001(4) 0.021(4) -0.006(3)
C18 0.048(5) 0.049(5) 0.047(5) -0.005(4) 0.027(4) -0.008(4)
C10 0.048(5) 0.028(4) 0.072(5) -0.002(4) 0.031(4) 0.008(4)
C9 0.064(5) 0.047(5) 0.068(5) 0.000(4) 0.044(5) 0.009(4)
C8 0.049(4) 0.029(4) 0.053(5) 0.001(3) 0.031(4) -0.002(4)
C15 0.043(5) 0.060(5) 0.050(5) 0.007(4) 0.017(4) 0.008(4)
C11 0.055(5) 0.036(5) 0.097(6) -0.002(4) 0.050(5) 0.001(4)
C16 0.070(6) 0.088(7) 0.050(5) -0.010(5) 0.028(5) 0.017(6)
C30 0.056(5) 0.089(6) 0.060(5) 0.008(5) 0.046(5) 0.005(5)
C29 0.084(6) 0.052(5) 0.085(6) -0.011(4) 0.068(6) -0.006(5)
C17 0.073(6) 0.054(5) 0.058(6) -0.021(4) 0.042(5) -0.009(5)
C26 0.077(6) 0.067(6) 0.097(7) 0.029(5) 0.060(6) 0.008(5)
Li1 0.028(6) 0.056(8) 0.032(6) 0.003(5) 0.016(5) 0.002(5)
C37 0.066(6) 0.078(7) 0.059(6) 0.013(5) 0.032(5) 0.016(5)
C33 0.070(7) 0.105(8) 0.049(6) -0.002(6) 0.032(5) -0.010(6)
C32 0.063(6) 0.067(7) 0.093(8) -0.005(6) 0.052(6) -0.005(5)
C35 0.060(6) 0.135(10) 0.071(7) 0.005(7) 0.041(6) 0.013(6)
C34 0.068(7) 0.161(12) 0.071(7) -0.009(8) 0.043(6) -0.015(8)
C36 0.087(7) 0.107(9) 0.077(8) 0.004(6) 0.048(6) 0.010(7)
C31 0.072(7) 0.110(9) 0.125(9) 0.008(8) 0.040(7) 0.024(7)

loop_
_atom_type_symbol
_atom_type_description
_atom_type_scat_dispersion_real
_atom_type_scat_dispersion_imag
_atom_type_scat_source
C C 0.0033 0.0016 'International Tables Vol C Tables 4.2.6.8 and 6.1.1.4'
H H 0.0000 0.0000 'International Tables Vol C Tables 4.2.6.8 and 6.1.1.4'
Li Li -0.0003 0.0001 'International Tables Vol C Tables 4.2.6.8 and 6.1.1.4'
N N 0.0061 0.0033 'International Tables Vol C Tables 4.2.6.8 and 6.1.1.4'
O O 0.0106 0.0060 'International Tables Vol C Tables 4.2.6.8 and 6.1.1.4'

loop_
_geom_angle_atom_site_label_1
_geom_angle_atom_site_label_2
_geom_angle_atom_site_label_3
_geom_angle
_geom_angle_site_symmetry_1
_geom_angle_site_symmetry_3
_geom_angle_publ_flag
C3 O1 Li1 110.7(5) . . ?
C6 O3 C12 116.5(5) . . ?
C25 O2 Li1 113.3(5) . . ?
C26 O4 C22 118.0(5) . . ?
C19 N1 C1 109.7(5) . . ?
C19 N1 C13 113.0(5) . . ?
C1 N1 C13 112.1(5) . . ?
C19 N1 Li1 105.9(5) . . ?
C1 N1 Li1 107.4(5) . . ?
C13 N1 Li1 108.3(5) . . ?
C21 C20 C25 120.5(6) . . ?
C21 C20 C19 119.1(6) . . ?
C25 C20 C19 120.4(6) . . ?
N1 C19 C20 111.9(5) . . ?
C23 C22 C21 120.3(6) . . ?
C23 C22 O4 123.3(6) . . ?
C21 C22 O4 116.4(6) . . ?
C18 N2 C14 118.0(6) . . ?
C18 N2 Li1 128.7(6) . . ?
C14 N2 Li1 112.0(5) . . ?
N2 C14 C15 120.7(6) . . ?
N2 C14 C13 117.8(6) . . ?
C15 C14 C13 121.3(6) . . ?
C5 C4 C3 116.2(6) . . ?
C5 C4 C8 121.5(6) . . ?
C3 C4 C8 122.3(6) . . ?
C23 C24 C25 117.3(6) . . ?
C23 C24 C27 121.0(6) . . ?
C25 C24 C27 121.7(6) . . ?
O1 C3 C2 119.9(6) . . ?
O1 C3 C4 121.4(6) . . ?
C2 C3 C4 118.8(6) . . ?
N1 C13 C14 113.4(5) . . ?
C6 C5 C4 123.7(6) . . ?
N1 C1 C2 111.2(5) . . ?
C6 C7 C2 119.0(6) . . ?
C22 C21 C20 120.1(6) . . ?
C3 C2 C7 122.0(6) . . ?
C3 C2 C1 118.6(6) . . ?
C7 C2 C1 119.3(6) . . ?
C29 C27 C30 106.9(6) . . ?
C29 C27 C24 111.4(6) . . ?
C30 C27 C24 111.5(6) . . ?
C29 C27 C28 110.5(6) . . ?
C30 C27 C28 106.8(6) . . ?
C24 C27 C28 109.7(5) . . ?
C22 C23 C24 122.9(6) . . ?
C7 C6 C5 120.2(6) . . ?
C7 C6 O3 125.4(6) . . ?
C5 C6 O3 114.4(6) . . ?
O2 C25 C24 123.4(6) . . ?
O2 C25 C20 117.7(6) . . ?
C24 C25 C20 118.9(6) . . ?
N2 C18 C17 123.7(7) . . ?
C10 C8 C11 107.2(6) . . ?
C10 C8 C9 111.0(6) . . ?
C11 C8 C9 108.2(6) . . ?
C10 C8 C4 109.8(5) . . ?
C11 C8 C4 112.1(6) . . ?
C9 C8 C4 108.5(5) . . ?
C16 C15 C14 119.3(7) . . ?
C17 C16 C15 119.0(8) . . ?
C16 C17 C18 119.3(7) . . ?
O1 Li1 O2 137.5(6) . . ?
O1 Li1 N2 114.4(6) . . ?
O2 Li1 N2 105.8(5) . . ?
O1 Li1 N1 97.7(5) . . ?
O2 Li1 N1 98.3(5) . . ?
N2 Li1 N1 85.9(4) . . ?
C36 C37 C32 124.0(9) . . ?
C34 C33 C32 119.8(10) . . ?
C37 C32 C33 115.8(9) . . ?
C37 C32 C31 124.2(9) . . ?
C33 C32 C31 120.0(9) . . ?
C34 C35 C36 118.1(10) . . ?
C35 C34 C33 122.5(10) . . ?
C37 C36 C35 119.8(10) . . ?

loop_
_geom_bond_atom_site_label_1
_geom_bond_atom_site_label_2
_geom_bond_distance
_geom_bond_site_symmetry_2
_geom_bond_publ_flag
O1 C3 1.365(7) . ?
O1 Li1 1.932(11) . ?
O3 C6 1.394(7) . ?
O3 C12 1.414(7) . ?
O2 C25 1.377(7) . ?
O2 Li1 1.976(12) . ?
O4 C26 1.388(8) . ?
O4 C22 1.397(7) . ?
N1 C19 1.459(7) . ?
N1 C1 1.484(7) . ?
N1 C13 1.486(7) . ?
N1 Li1 2.044(12) . ?
C20 C21 1.377(9) . ?
C20 C25 1.418(8) . ?
C20 C19 1.500(8) . ?
C22 C23 1.359(9) . ?
C22 C21 1.362(9) . ?
N2 C18 1.334(8) . ?
N2 C14 1.343(8) . ?
N2 Li1 2.000(12) . ?
C14 C15 1.394(9) . ?
C14 C13 1.506(9) . ?
C4 C5 1.400(8) . ?
C4 C3 1.437(9) . ?
C4 C8 1.524(8) . ?
C24 C23 1.392(9) . ?
C24 C25 1.414(9) . ?
C24 C27 1.533(9) . ?
C3 C2 1.393(8) . ?
C5 C6 1.365(9) . ?
C1 C2 1.515(9) . ?
C7 C6 1.363(9) . ?
C7 C2 1.398(8) . ?
C27 C29 1.515(9) . ?
C27 C30 1.532(9) . ?
C27 C28 1.536(9) . ?
C18 C17 1.361(9) . ?
C10 C8 1.517(9) . ?
C9 C8 1.523(9) . ?
C8 C11 1.520(9) . ?
C15 C16 1.385(10) . ?
C16 C17 1.344(10) . ?
C37 C36 1.344(11) . ?
C37 C32 1.357(11) . ?
C33 C34 1.354(13) . ?
C33 C32 1.420(11) . ?
C32 C31 1.433(11) . ?
C35 C34 1.352(13) . ?
C35 C36 1.380(12) . ?
